data_4510193
loop_
_publ_author_name
'Thu\'ery, Pierre'
'Harrowfield, Jack'

_publ_section_title
;
 Uranyl--Organic Frameworks with Polycarboxylates: Unusual Effects of a
 Coordinating Solvent
;
_journal_issue 3
_journal_name_full 'Crystal Growth &amp; Design'
_journal_page_first 1314
_journal_paper_doi 10.1021/cg4018163
_journal_volume 14
_journal_year 2014
_chemical_formula_sum 'C11 H11 N O7 S U'
_chemical_formula_weight 539.30
_space_group_IT_number 19
_symmetry_cell_setting orthorhombic
_symmetry_space_group_name_Hall 'P 2ac 2ab'
_symmetry_space_group_name_H-M 'P 21 21 21'
_atom_sites_solution_hydrogens geom
_atom_sites_solution_primary direct
_atom_sites_solution_secondary difmap
_audit_creation_method SHELXL-97
_cell_angle_alpha 90.00
_cell_angle_beta 90.00
_cell_angle_gamma 90.00
_cell_formula_units_Z 4
_cell_length_a 9.7799(2)
_cell_length_b 11.3381(4)
_cell_length_c 12.6008(5)
_cell_measurement_reflns_used 34535
_cell_measurement_temperature 150(2)
_cell_measurement_theta_max 30.51
_cell_measurement_theta_min 3.19
_cell_volume 1397.25(8)
_computing_cell_refinement 'HKL2000 (Otwinowski & Minor, 1997)'
_computing_data_collection 'COLLECT (Nonius, 1998)'
_computing_data_reduction 'HKL2000 (Otwinowski & Minor, 1997)'
_computing_molecular_graphics 'SHELXTL (Sheldrick, 2008)'
_computing_publication_material 'SHELXTL (Sheldrick, 2008); PLATON (Spek, 2003)'
_computing_structure_refinement 'SHELXL-97 (Sheldrick, 2008)'
_computing_structure_solution 'SHELXS-97 (Sheldrick, 2008)'
_diffrn_ambient_temperature 150(2)
_diffrn_measured_fraction_theta_full 0.998
_diffrn_measured_fraction_theta_max 0.998
_diffrn_measurement_device_type 'Nonius Kappa-CCD area-detector diffractometer'
_diffrn_measurement_method 'two \f and three \w scans with 2\% steps (320 frames)'
_diffrn_radiation_monochromator graphite
_diffrn_radiation_source 'fine-focus sealed tube'
_diffrn_radiation_type MoK\a
_diffrn_radiation_wavelength 0.71073
_diffrn_reflns_av_R_equivalents 0.0196
_diffrn_reflns_av_unetI/netI 0.0278
_diffrn_reflns_limit_h_max 13
_diffrn_reflns_limit_h_min -13
_diffrn_reflns_limit_k_max 16
_diffrn_reflns_limit_k_min -16
_diffrn_reflns_limit_l_max 18
_diffrn_reflns_limit_l_min -17
_diffrn_reflns_number 34535
_diffrn_reflns_theta_full 30.51
_diffrn_reflns_theta_max 30.51
_diffrn_reflns_theta_min 3.19
_diffrn_standards_decay_% 0
_diffrn_standards_interval_time 0
_diffrn_standards_number 0
_exptl_absorpt_coefficient_mu 11.798
_exptl_absorpt_correction_T_max 0.389
_exptl_absorpt_correction_T_min 0.276
_exptl_absorpt_correction_type multi-scan
_exptl_absorpt_process_details 'SCALEPACK (Otwinowski & Minor, 1997)'
_exptl_crystal_colour 'translucent dark yellow'
_exptl_crystal_density_diffrn 2.564
_exptl_crystal_density_method 'not measured'
_exptl_crystal_description parallelepiped
_exptl_crystal_F_000 992
_exptl_crystal_size_max 0.17
_exptl_crystal_size_mid 0.12
_exptl_crystal_size_min 0.08
_refine_diff_density_max 0.636
_refine_diff_density_min -0.978
_refine_diff_density_rms 0.131
_refine_ls_abs_structure_details 'Flack H D (1983), Acta Cryst. A39, 876-881'
_refine_ls_abs_structure_Flack 0.210(5)
_refine_ls_extinction_method none
_refine_ls_goodness_of_fit_ref 1.015
_refine_ls_hydrogen_treatment constr
_refine_ls_matrix_type full
_refine_ls_number_parameters 192
_refine_ls_number_reflns 4244
_refine_ls_number_restraints 0
_refine_ls_restrained_S_all 1.015
_refine_ls_R_factor_all 0.0229
_refine_ls_R_factor_gt 0.0213
_refine_ls_shift/su_max 0.001
_refine_ls_shift/su_mean 0.000
_refine_ls_structure_factor_coef Fsqd
_refine_ls_weighting_details 'calc w=1/[\s^2^(Fo^2^)+(0.0303P)^2^] where P=(Fo^2^+2Fc^2^)/3'
_refine_ls_weighting_scheme calc
_refine_ls_wR_factor_gt 0.0482
_refine_ls_wR_factor_ref 0.0487
_reflns_number_gt 4082
_reflns_number_total 4244
_reflns_threshold_expression >2sigma(I)
_cod_data_source_file cg4018163_si_001.cif
_cod_data_source_block 3
_cod_database_code 4510193

loop_
_symmetry_equiv_pos_as_xyz
'x, y, z'
'-x+1/2, -y, z+1/2'
'-x, y+1/2, -z+1/2'
'x+1/2, -y+1/2, -z'

loop_
_atom_site_label
_atom_site_type_symbol
_atom_site_fract_x
_atom_site_fract_y
_atom_site_fract_z
_atom_site_U_iso_or_equiv
_atom_site_adp_type
_atom_site_occupancy
_atom_site_symmetry_multiplicity
_atom_site_calc_flag
_atom_site_refinement_flags
U U 0.926681(12) 0.323865(11) 0.456497(9) 0.01761(4) Uani 1 1 d .
S1 S 0.51514(10) 0.50707(9) 0.24219(8) 0.02260(19) Uani 1 1 d .
O1 O 0.8500(3) 0.2931(2) 0.5798(2) 0.0226(6) Uani 1 1 d .
O2 O 1.0043(3) 0.3564(3) 0.3335(2) 0.0245(6) Uani 1 1 d .
O3 O 0.7103(3) 0.3940(3) 0.3893(2) 0.0250(6) Uani 1 1 d .
O4 O 0.5583(3) 0.3491(2) 0.5163(2) 0.0224(5) Uani 1 1 d .
O5 O 0.1880(3) 0.6682(2) 0.1387(2) 0.0241(5) Uani 1 1 d .
O6 O 0.3794(3) 0.6174(3) 0.0543(2) 0.0238(5) Uani 1 1 d .
O7 O 0.9035(3) 0.5330(3) 0.4855(2) 0.0281(6) Uani 1 1 d .
N1 N 0.7290(4) 0.6664(4) 0.4951(3) 0.0343(8) Uani 1 1 d .
C1 C 0.5921(4) 0.3972(3) 0.4301(3) 0.0201(7) Uani 1 1 d .
C2 C 0.4858(4) 0.4640(3) 0.3703(3) 0.0204(7) Uani 1 1 d .
C3 C 0.3587(4) 0.4939(4) 0.4053(3) 0.0252(8) Uani 1 1 d .
H3 H 0.3259 0.4770 0.4746 0.030 Uiso 1 1 calc R
C4 C 0.2814(4) 0.5528(3) 0.3270(3) 0.0244(8) Uani 1 1 d .
H4 H 0.1903 0.5799 0.3370 0.029 Uiso 1 1 calc R
C5 C 0.3542(4) 0.5663(3) 0.2345(3) 0.0207(7) Uani 1 1 d .
C6 C 0.3039(4) 0.6220(3) 0.1352(3) 0.0195(7) Uani 1 1 d .
C7 C 0.8316(4) 0.6141(3) 0.4465(4) 0.0274(8) Uani 1 1 d .
C8 C 0.8474(5) 0.6646(4) 0.3363(4) 0.0354(10) Uani 1 1 d .
H8A H 0.8155 0.6080 0.2818 0.042 Uiso 1 1 calc R
H8B H 0.9439 0.6854 0.3216 0.042 Uiso 1 1 calc R
C9 C 0.7574(5) 0.7744(4) 0.3384(4) 0.0396(11) Uani 1 1 d .
H9A H 0.8132 0.8461 0.3504 0.048 Uiso 1 1 calc R
H9B H 0.7070 0.7832 0.2707 0.048 Uiso 1 1 calc R
C10 C 0.6590(5) 0.7546(4) 0.4301(4) 0.0376(11) Uani 1 1 d .
H10A H 0.6439 0.8284 0.4705 0.045 Uiso 1 1 calc R
H10B H 0.5698 0.7246 0.4044 0.045 Uiso 1 1 calc R
C11 C 0.6769(6) 0.6302(5) 0.5961(4) 0.0453(12) Uani 1 1 d .
H11A H 0.7185 0.5548 0.6163 0.068 Uiso 1 1 calc R
H11B H 0.5775 0.6210 0.5917 0.068 Uiso 1 1 calc R
H11C H 0.6992 0.6901 0.6495 0.068 Uiso 1 1 calc R

loop_
_atom_site_aniso_label
_atom_site_aniso_U_11
_atom_site_aniso_U_22
_atom_site_aniso_U_33
_atom_site_aniso_U_23
_atom_site_aniso_U_13
_atom_site_aniso_U_12
U 0.01518(6) 0.02000(6) 0.01764(6) 0.00097(5) -0.00051(5) -0.00048(5)
S1 0.0179(4) 0.0276(5) 0.0223(4) 0.0051(4) 0.0010(3) 0.0023(4)
O1 0.0199(13) 0.0275(15) 0.0205(12) 0.0009(10) 0.0011(10) -0.0004(10)
O2 0.0232(14) 0.0287(15) 0.0217(13) 0.0033(11) -0.0001(11) -0.0018(11)
O3 0.0161(12) 0.0329(15) 0.0260(14) 0.0063(11) -0.0008(11) 0.0019(11)
O4 0.0209(12) 0.0199(12) 0.0264(12) 0.0040(9) -0.0021(10) -0.0025(10)
O5 0.0196(12) 0.0257(13) 0.0270(13) 0.0061(13) -0.0014(10) 0.0047(11)
O6 0.0182(12) 0.0330(15) 0.0203(13) 0.0019(12) 0.0027(10) -0.0042(11)
O7 0.0306(15) 0.0203(13) 0.0333(14) -0.0020(11) -0.0075(11) 0.0009(11)
N1 0.0371(18) 0.0269(18) 0.0391(18) 0.0050(16) 0.0004(16) 0.0062(17)
C1 0.0184(17) 0.0163(15) 0.0256(17) 0.0020(12) 0.0003(13) -0.0018(13)
C2 0.0202(16) 0.0217(17) 0.0194(16) 0.0038(15) -0.0009(14) -0.0003(14)
C3 0.025(2) 0.027(2) 0.0238(19) 0.0063(15) 0.0051(15) 0.0051(16)
C4 0.0162(16) 0.030(2) 0.0269(18) 0.0046(15) 0.0014(15) 0.0070(16)
C5 0.0176(17) 0.0206(17) 0.0240(18) 0.0050(14) 0.0004(14) 0.0010(14)
C6 0.0184(17) 0.0177(16) 0.0223(17) 0.0011(14) -0.0021(14) 0.0007(13)
C7 0.0282(19) 0.0173(17) 0.037(2) -0.0018(17) -0.0040(18) 0.0017(14)
C8 0.041(3) 0.024(2) 0.041(2) 0.0034(19) -0.0043(19) 0.007(2)
C9 0.047(3) 0.033(2) 0.038(3) 0.0045(19) -0.009(2) 0.008(2)
C10 0.034(2) 0.030(2) 0.049(3) 0.000(2) -0.011(2) 0.0084(19)
C11 0.054(3) 0.037(3) 0.044(3) 0.001(2) 0.006(2) 0.000(2)

loop_
_atom_type_symbol
_atom_type_description
_atom_type_scat_dispersion_real
_atom_type_scat_dispersion_imag
_atom_type_scat_source
C C 0.0033 0.0016 'International Tables Vol C Tables 4.2.6.8 and 6.1.1.4'
H H 0.0000 0.0000 'International Tables Vol C Tables 4.2.6.8 and 6.1.1.4'
O O 0.0106 0.0060 'International Tables Vol C Tables 4.2.6.8 and 6.1.1.4'
S S 0.1246 0.1234 'International Tables Vol C Tables 4.2.6.8 and 6.1.1.4'
U U -9.6767 9.6646 'International Tables Vol C Tables 4.2.6.8 and 6.1.1.4'
N N 0.0061 0.0033 'International Tables Vol C Tables 4.2.6.8 and 6.1.1.4'

loop_
_geom_angle_atom_site_label_1
_geom_angle_atom_site_label_2
_geom_angle_atom_site_label_3
_geom_angle
_geom_angle_site_symmetry_1
_geom_angle_site_symmetry_3
O1 U O2 179.28(13) . .
O1 U O6 86.39(11) . 2_665
O2 U O6 93.12(11) . 2_665
O1 U O4 86.56(11) . 4_556
O2 U O4 93.81(11) . 4_556
O6 U O4 73.84(10) 2_665 4_556
O1 U O7 91.19(12) . .
O2 U O7 88.16(12) . .
O6 U O7 73.62(10) 2_665 .
O4 U O7 147.46(9) 4_556 .
O1 U O5 95.50(11) . 3_645
O2 U O5 85.20(11) . 3_645
O6 U O5 147.27(10) 2_665 3_645
O4 U O5 73.67(9) 4_556 3_645
O7 U O5 138.78(9) . 3_645
O1 U O3 90.09(11) . .
O2 U O3 89.98(11) . .
O6 U O3 142.68(10) 2_665 .
O4 U O3 143.05(9) 4_556 .
O7 U O3 69.32(10) . .
O5 U O3 70.05(10) 3_645 .
C2 S1 C5 90.64(18) . .
C1 O3 U 131.9(2) . .
C1 O4 U 128.7(2) . 4_456
C6 O5 U 135.4(3) . 3_655
C6 O6 U 152.0(3) . 2_664
C7 O7 U 135.4(3) . .
C7 N1 C11 123.8(4) . .
C7 N1 C10 113.8(4) . .
C11 N1 C10 121.9(4) . .
O4 C1 O3 125.3(3) . .
O4 C1 C2 118.2(3) . .
O3 C1 C2 116.5(3) . .
C3 C2 C1 126.8(4) . .
C3 C2 S1 112.9(3) . .
C1 C2 S1 120.3(3) . .
C2 C3 C4 112.3(4) . .
C2 C3 H3 123.8 . .
C4 C3 H3 123.8 . .
C5 C4 C3 111.6(3) . .
C5 C4 H4 124.2 . .
C3 C4 H4 124.2 . .
C4 C5 C6 126.2(3) . .
C4 C5 S1 112.6(3) . .
C6 C5 S1 121.2(3) . .
O5 C6 O6 125.3(3) . .
O5 C6 C5 116.7(3) . .
O6 C6 C5 118.0(3) . .
O7 C7 N1 125.0(4) . .
O7 C7 C8 125.4(4) . .
N1 C7 C8 109.6(4) . .
C7 C8 C9 103.5(4) . .
C7 C8 H8A 111.1 . .
C9 C8 H8A 111.1 . .
C7 C8 H8B 111.1 . .
C9 C8 H8B 111.1 . .
H8A C8 H8B 109.0 . .
C10 C9 C8 105.0(4) . .
C10 C9 H9A 110.8 . .
C8 C9 H9A 110.8 . .
C10 C9 H9B 110.8 . .
C8 C9 H9B 110.8 . .
H9A C9 H9B 108.8 . .
N1 C10 C9 103.3(4) . .
N1 C10 H10A 111.1 . .
C9 C10 H10A 111.1 . .
N1 C10 H10B 111.1 . .
C9 C10 H10B 111.1 . .
H10A C10 H10B 109.1 . .
N1 C11 H11A 109.5 . .
N1 C11 H11B 109.5 . .
H11A C11 H11B 109.5 . .
N1 C11 H11C 109.5 . .
H11A C11 H11C 109.5 . .
H11B C11 H11C 109.5 . .

loop_
_geom_bond_atom_site_label_1
_geom_bond_atom_site_label_2
_geom_bond_distance
_geom_bond_site_symmetry_2
U O1 1.760(3) .
U O2 1.764(3) .
U O6 2.358(3) 2_665
U O4 2.370(2) 4_556
U O7 2.410(3) .
U O5 2.411(3) 3_645
U O3 2.414(3) .
S1 C2 1.711(4) .
S1 C5 1.714(4) .
O3 C1 1.265(5) .
O4 C1 1.261(4) .
O4 U 2.370(2) 4_456
O5 C6 1.249(4) .
O5 U 2.411(3) 3_655
O6 C6 1.259(5) .
O6 U 2.358(3) 2_664
O7 C7 1.258(5) .
N1 C7 1.316(6) .
N1 C11 1.431(6) .
N1 C10 1.463(5) .
C1 C2 1.491(5) .
C2 C3 1.361(5) .
C3 C4 1.412(5) .
C3 H3 0.9500 .
C4 C5 1.375(5) .
C4 H4 0.9500 .
C5 C6 1.485(5) .
C7 C8 1.511(6) .
C8 C9 1.525(6) .
C8 H8A 0.9900 .
C8 H8B 0.9900 .
C9 C10 1.520(7) .
C9 H9A 0.9900 .
C9 H9B 0.9900 .
C10 H10A 0.9900 .
C10 H10B 0.9900 .
C11 H11A 0.9800 .
C11 H11B 0.9800 .
C11 H11C 0.9800 .
